data_4130012
loop_
_publ_author_name
'Corcos, Amanda R.'
'Villanueva, Omar'
'Walroth, Richard C.'
'Sharma, Savita K.'
'Bacsa, John'
'Lancaster, Kyle M.'
'MacBeth, Cora E.'
'Berry, John F.'

_publ_section_title
;
 Oxygen Activation by Co(II) and a Redox Non-Innocent Ligand:
 Spectroscopic Characterization of a Radical-Co(II)-Superoxide Complex
 with Divergent Catalytic Reactivity.
;
_journal_issue 6
_journal_name_full 'Journal of the American Chemical Society'
_journal_page_first 1796
_journal_page_last 1799
_journal_paper_doi 10.1021/jacs.5b12643
_journal_volume 138
_journal_year 2016
_chemical_formula_moiety 'C21 H22 Co N4 O2, 2(C8 H20 N)'
_chemical_formula_sum 'C37 H62 Co N6 O2'
_chemical_formula_weight 681.85
_space_group_crystal_system monoclinic
_space_group_IT_number 14
_space_group_name_Hall '-P 2yn'
_space_group_name_H-M_alt 'P 1 21/n 1'
_atom_sites_solution_hydrogens geom
_audit_creation_date 2015-10-06
_audit_creation_method
;
Olex2 1.2-dev
(compiled 2015.09.30 svn.r3233 for OlexSys, GUI svn.r5103)
;
_cell_angle_alpha 90
_cell_angle_beta 104.421(7)
_cell_angle_gamma 90
_cell_formula_units_Z 4
_cell_length_a 11.150(5)
_cell_length_b 16.151(7)
_cell_length_c 22.239(10)
_cell_measurement_reflns_used 9948
_cell_measurement_temperature 173(2)
_cell_measurement_theta_max 29.775
_cell_measurement_theta_min 2.27
_cell_volume 3879(3)
_computing_cell_refinement 'SAINT v7.68A (Bruker, 2009)'
_computing_data_collection 'APEX2 v2014.11 (Bruker, 2014)'
_computing_data_reduction 'SAINT v7.68A (Bruker, 2009)'
_computing_molecular_graphics 'Olex2 (Dolomanov et al., 2009)'
_computing_publication_material 'Olex2 (Dolomanov et al., 2009)'
_computing_structure_refinement 'SHELXL-2014/7 (Sheldrick, 2014)'
_computing_structure_solution 'ShelXS (Sheldrick, 2008)'
_diffrn_ambient_temperature 173(2)
_diffrn_detector_area_resol_mean 512
_diffrn_measured_fraction_theta_full 1.000
_diffrn_measured_fraction_theta_max 0.996
_diffrn_measurement_device_type 'Bruker APEX-II CCD'
_diffrn_measurement_method '\f and \w scans'
_diffrn_radiation_monochromator graphite
_diffrn_radiation_type MoK\a
_diffrn_radiation_wavelength 0.71073
_diffrn_reflns_av_R_equivalents 0.0433
_diffrn_reflns_av_unetI/netI 0.0331
_diffrn_reflns_Laue_measured_fraction_full 1.000
_diffrn_reflns_Laue_measured_fraction_max 0.996
_diffrn_reflns_limit_h_max 16
_diffrn_reflns_limit_h_min -16
_diffrn_reflns_limit_k_max 23
_diffrn_reflns_limit_k_min -23
_diffrn_reflns_limit_l_max 32
_diffrn_reflns_limit_l_min -32
_diffrn_reflns_number 80214
_diffrn_reflns_point_group_measured_fraction_full 1.000
_diffrn_reflns_point_group_measured_fraction_max 0.996
_diffrn_reflns_theta_full 26.000
_diffrn_reflns_theta_max 31.504
_diffrn_reflns_theta_min 2.269
_diffrn_source 'fine-focus sealed tube'
_diffrn_source_current 35
_diffrn_source_voltage 45
_diffrn_standards_number 0
_exptl_absorpt_coefficient_mu 0.480
_exptl_absorpt_correction_T_max 0.7464
_exptl_absorpt_correction_T_min 0.6858
_exptl_absorpt_correction_type multi-scan
_exptl_absorpt_process_details
;
SADABS-2014/5 (Bruker,2014/5) was used for absorption correction.
wR2(int) was 0.0628 before and 0.0441 after correction.
The Ratio of minimum to maximum transmission is 0.9188.
The \l/2 correction factor is Not present.
;
_exptl_crystal_colour red
_exptl_crystal_colour_primary red
_exptl_crystal_density_diffrn 1.168
_exptl_crystal_description block
_exptl_crystal_F_000 1476
_exptl_crystal_size_max 0.692
_exptl_crystal_size_mid 0.43
_exptl_crystal_size_min 0.396
_refine_diff_density_max 0.869
_refine_diff_density_min -0.436
_refine_diff_density_rms 0.063
_refine_ls_extinction_method none
_refine_ls_goodness_of_fit_ref 1.031
_refine_ls_hydrogen_treatment mixed
_refine_ls_matrix_type full
_refine_ls_number_parameters 466
_refine_ls_number_reflns 12882
_refine_ls_number_restraints 88
_refine_ls_restrained_S_all 1.038
_refine_ls_R_factor_all 0.0721
_refine_ls_R_factor_gt 0.0482
_refine_ls_shift/su_max 0.003
_refine_ls_shift/su_mean 0.000
_refine_ls_structure_factor_coef Fsqd
_refine_ls_weighting_details 'w=1/[\s^2^(Fo^2^)+(0.0642P)^2^+1.7145P] where P=(Fo^2^+2Fc^2^)/3'
_refine_ls_weighting_scheme calc
_refine_ls_wR_factor_gt 0.1210
_refine_ls_wR_factor_ref 0.1353
_reflns_Friedel_coverage 0.000
_reflns_number_gt 9540
_reflns_number_total 12882
_reflns_threshold_expression 'I > 2\s(I)'
_cod_data_source_file ja5b12643_si_001.cif
_cod_data_source_block (Et4N)2(2)
_cod_database_code 4130012
_shelx_space_group_comment
;
The symmetry employed for this shelxl refinement is uniquely defined
by the following loop, which should always be used as a source of
symmetry information in preference to the above space-group names.
They are only intended as comments.
;
_shelx_estimated_absorpt_t_max 0.833
_shelx_estimated_absorpt_t_min 0.732
_olex2_refinement_description
;
1. Fixed Uiso
 At 1.2 times of:
  All C(H) groups, All C(H,H) groups
 At 1.5 times of:
  All C(H,H,H) groups
2. Restrained distances
 C19A-C18 \\sim C19B-C18
 with sigma of 0.003
3. Uiso/Uaniso restraints and constraints
Uanis(C5SA) \\sim Ueq: with sigma of 0.004 and sigma for terminal atoms of 0.008
Uanis(N1SA) \\sim Ueq: with sigma of 0.004 and sigma for terminal atoms of 0.008
Uanis(C19A) = Uanis(C19B)
Uanis(N1SA) = Uanis(N1SB)
Uanis(C3SA) = Uanis(C3SB)
Uanis(C7SA) = Uanis(C7SB)
Uanis(C1SA) = Uanis(C1SB)
Uanis(C5SA) = Uanis(C5SB)
Uanis(C4SA) = Uanis(C4SB)
Uanis(C8SA) = Uanis(C8SB)
Uanis(C2SA) = Uanis(C2SB)
Uanis(C6SA) = Uanis(C6SB)
4. Rigid body (RIGU) restrains
 C18, C19A
 with sigma for 1-2 distances of 0.002 and sigma for 1-3 distances of 0.002
 C2SA, N1SA, C1SA, C3SA, C5SA, C7SA, C4SA, C6SA, C8SA
 with sigma for 1-2 distances of 0.002 and sigma for 1-3 distances of 0.002
5. Same fragment restrains
{N1SB, C1SB, C2SB, C3SB, C4SB, C5SB, C6SB, C7SB, C8SB} sigma for 1-2: 0.002,
1-3: 0.002
as
{N1SA, C1SA, C2SA, C3SA, C4SA, C5SA, C6SA, C7SA, C8SA}
6. Others
 Sof(H18A)=Sof(C19B)=Sof(H19D)=Sof(H19E)=Sof(H19F)=1-FVAR(1)
 Sof(H18)=Sof(C19A)=Sof(H19A)=Sof(H19B)=Sof(H19C)=FVAR(1)
 Sof(N1SB)=Sof(C1SB)=Sof(H1SC)=Sof(H1SD)=Sof(C2SB)=Sof(H2SD)=Sof(H2SE)=
 Sof(H2SF)=Sof(C3SB)=Sof(H3SC)=Sof(H3SD)=Sof(C4SB)=Sof(H4SD)=Sof(H4SE)=
 Sof(H4SF)=Sof(C5SB)=Sof(H5SC)=Sof(H5SD)=Sof(C6SB)=Sof(H6SD)=Sof(H6SE)=
 Sof(H6SF)=Sof(C7SB)=Sof(H7SC)=Sof(H7SD)=Sof(C8SB)=Sof(H8SD)=Sof(H8SE)=
 Sof(H8SF)=1-FVAR(2)
 Sof(N1SA)=Sof(C1SA)=Sof(H1SA)=Sof(H1SB)=Sof(C2SA)=Sof(H2SA)=Sof(H2SB)=
 Sof(H2SC)=Sof(C3SA)=Sof(H3SA)=Sof(H3SB)=Sof(C4SA)=Sof(H4SA)=Sof(H4SB)=
 Sof(H4SC)=Sof(C5SA)=Sof(H5SA)=Sof(H5SB)=Sof(C6SA)=Sof(H6SA)=Sof(H6SB)=
 Sof(H6SC)=Sof(C7SA)=Sof(H7SA)=Sof(H7SB)=Sof(C8SA)=Sof(H8SA)=Sof(H8SB)=
 Sof(H8SC)=FVAR(2)
7.a Ternary CH refined with riding coordinates:
 C8(H8), C18(H18), C18(H18A)
7.b Secondary CH2 refined with riding coordinates:
 C1SA(H1SA,H1SB), C3SA(H3SA,H3SB), C5SA(H5SA,H5SB), C7SA(H7SA,H7SB), C1SB(H1SC,
 H1SD), C3SB(H3SC,H3SD), C5SB(H5SC,H5SD), C7SB(H7SC,H7SD), C9S(H9SA,H9SB),
 C11S(H11A,H11B), C13S(H13A,H13B), C15S(H15A,H15B)
7.c Aromatic/amide H refined with riding coordinates:
 C2(H2), C3(H3), C4(H4), C5(H5), C12(H12), C13(H13), C14(H14), C15(H15)
7.d Idealised Me refined as rotating group:
 C9(H9A,H9B,H9C), C10(H10A,H10B,H10C), C19A(H19A,H19B,H19C), C19B(H19D,H19E,
 H19F), C20(H20A,H20B,H20C), C2SA(H2SA,H2SB,H2SC), C4SA(H4SA,H4SB,H4SC),
 C6SA(H6SA,H6SB,H6SC), C8SA(H8SA,H8SB,H8SC), C2SB(H2SD,H2SE,H2SF), C4SB(H4SD,
 H4SE,H4SF), C6SB(H6SD,H6SE,H6SF), C8SB(H8SD,H8SE,H8SF), C10S(H10D,H10E,H10F),
 C12S(H12A,H12B,H12C), C14S(H14A,H14B,H14C), C16S(H16A,H16B,H16C)
;
_shelx_shelxl_version_number 2014/7
_olex2_diffrn_ambient_temperature_device 'Oxford Cryosystems'
_olex2_exptl_crystal_mounting_method 'The crystal was mounted on a loop with paratone oil'
_olex2_submission_original_sample_id SS-1-61A
_olex2_submission_special_instructions 'No special instructions were received'

loop_
_space_group_symop_operation_xyz
'x, y, z'
'-x+1/2, y+1/2, -z+1/2'
'-x, -y, -z'
'x-1/2, -y-1/2, z-1/2'

loop_
_atom_site_label
_atom_site_type_symbol
_atom_site_fract_x
_atom_site_fract_y
_atom_site_fract_z
_atom_site_U_iso_or_equiv
_atom_site_adp_type
_atom_site_occupancy
_atom_site_site_symmetry_order
_atom_site_calc_flag
_atom_site_refinement_flags_posn
_atom_site_refinement_flags_adp
_atom_site_refinement_flags_occupancy
_atom_site_disorder_assembly
_atom_site_disorder_group
Co1 Co 0.29590(2) 0.25395(2) 0.61389(2) 0.02331(6) Uani 1 1 d . . . . .
O1 O 0.50355(11) 0.40683(8) 0.75271(6) 0.0359(3) Uani 1 1 d . . . . .
O2 O 0.14916(13) 0.29088(11) 0.42492(6) 0.0480(4) Uani 1 1 d . . . . .
N1 N 0.14637(11) 0.26474(8) 0.64377(6) 0.0230(2) Uani 1 1 d . . . . .
N2 N 0.37440(11) 0.30625(8) 0.69631(6) 0.0237(2) Uani 1 1 d . . . . .
N3 N 0.18173(12) 0.28449(8) 0.53255(6) 0.0267(3) Uani 1 1 d . . . . .
N4 N 0.46048(18) 0.10354(14) 0.59101(10) 0.0600(5) Uani 1 1 d . . . . .
C1 C 0.16713(14) 0.28025(9) 0.70701(7) 0.0221(3) Uani 1 1 d . . . . .
C2 C 0.08409(15) 0.27435(11) 0.74523(8) 0.0299(3) Uani 1 1 d . . . . .
H2 H 0.0008 0.2585 0.7274 0.038(6) Uiso 1 1 calc R . . . .
C3 C 0.12109(16) 0.29124(11) 0.80884(8) 0.0331(3) Uani 1 1 d . . . . .
H3 H 0.0624 0.2881 0.8333 0.046(6) Uiso 1 1 calc R . . . .
C4 C 0.24275(16) 0.31249(10) 0.83652(7) 0.0305(3) Uani 1 1 d . . . . .
H4 H 0.2688 0.3243 0.8818 0.037 Uiso 1 1 calc R . . . .
C5 C 0.32847(15) 0.31723(9) 0.80025(7) 0.0265(3) Uani 1 1 d . . . . .
H5 H 0.4163 0.3310 0.8203 0.032 Uiso 1 1 calc R . . . .
C6 C 0.29304(13) 0.30303(8) 0.73633(7) 0.0221(3) Uani 1 1 d . . . . .
C7 C 0.47669(14) 0.35442(9) 0.71026(7) 0.0264(3) Uani 1 1 d . . . . .
C8 C 0.56595(15) 0.34094(11) 0.66877(9) 0.0328(3) Uani 1 1 d . . . . .
H8 H 0.5177 0.3183 0.6281 0.039 Uiso 1 1 calc R . . . .
C9 C 0.6266(3) 0.42043(15) 0.65651(15) 0.0724(9) Uani 1 1 d . . . . .
H9A H 0.5636 0.4582 0.6328 0.109 Uiso 1 1 calc GR . . . .
H9B H 0.6876 0.4085 0.6326 0.109 Uiso 1 1 calc GR . . . .
H9C H 0.6682 0.4463 0.6961 0.109 Uiso 1 1 calc GR . . . .
C10 C 0.6599(2) 0.27570(19) 0.70003(14) 0.0680(7) Uani 1 1 d . . . . .
H10A H 0.7101 0.2975 0.7394 0.102 Uiso 1 1 calc GR . . . .
H10B H 0.7137 0.2618 0.6728 0.102 Uiso 1 1 calc GR . . . .
H10C H 0.6161 0.2259 0.7080 0.102 Uiso 1 1 calc GR . . . .
C11 C 0.03796(14) 0.27253(9) 0.59749(7) 0.0226(3) Uani 1 1 d . . . . .
C12 C -0.08348(15) 0.27844(12) 0.60416(8) 0.0315(3) Uani 1 1 d . . . . .
H12 H -0.0977 0.2768 0.6463 0.038 Uiso 1 1 calc R . . . .
C13 C -0.18483(16) 0.28663(12) 0.55314(9) 0.0365(4) Uani 1 1 d . . . . .
H13 H -0.2693 0.2918 0.5595 0.044 Uiso 1 1 calc R . . . .
C14 C -0.16756(16) 0.28751(11) 0.49369(8) 0.0340(4) Uani 1 1 d . . . . .
H14 H -0.2398 0.2908 0.4574 0.041 Uiso 1 1 calc R . . . .
C15 C -0.04777(16) 0.28377(10) 0.48502(8) 0.0304(3) Uani 1 1 d . . . . .
H15 H -0.0362 0.2848 0.4423 0.036 Uiso 1 1 calc R . . . .
C16 C 0.05626(14) 0.27864(9) 0.53538(7) 0.0241(3) Uani 1 1 d . . . . .
C17 C 0.21578(16) 0.29623(11) 0.47873(8) 0.0327(3) Uani 1 1 d . . . . .
C18 C 0.35175(18) 0.32156(13) 0.48720(9) 0.0418(4) Uani 1 1 d D U . . .
H18 H 0.3891 0.2960 0.5286 0.050 Uiso 0.184(13) 1 calc R . P A 1
H18A H 0.3969 0.3139 0.5317 0.050 Uiso 0.816(13) 1 calc R . P A 2
C19A C 0.366(2) 0.4133(6) 0.5046(14) 0.0773(15) Uani 0.184(13) 1 d D U P A 1
H19A H 0.3108 0.4462 0.4721 0.116 Uiso 0.184(13) 1 calc GR . P A 1
H19B H 0.4518 0.4305 0.5086 0.116 Uiso 0.184(13) 1 calc GR . P A 1
H19C H 0.3441 0.4221 0.5442 0.116 Uiso 0.184(13) 1 calc GR . P A 1
C19B C 0.3550(4) 0.4132(2) 0.4702(4) 0.0773(15) Uani 0.816(13) 1 d D . P A 2
H19D H 0.3201 0.4201 0.4254 0.116 Uiso 0.816(13) 1 calc GR . P A 2
H19E H 0.4408 0.4329 0.4812 0.116 Uiso 0.816(13) 1 calc GR . P A 2
H19F H 0.3061 0.4453 0.4929 0.116 Uiso 0.816(13) 1 calc GR . P A 2
C20 C 0.4154(3) 0.2713(2) 0.44680(16) 0.0815(10) Uani 1 1 d . . . . .
H20A H 0.4126 0.2125 0.4572 0.122 Uiso 1 1 calc GR . . . .
H20B H 0.5019 0.2891 0.4540 0.122 Uiso 1 1 calc GR . . . .
H20C H 0.3730 0.2798 0.4030 0.122 Uiso 1 1 calc GR . . . .
C21 C 0.40501(16) 0.15484(11) 0.59872(8) 0.0324(3) Uani 1 1 d . . . . .
N1SA N 0.1399(3) 0.54471(11) 0.68699(10) 0.0305(4) Uani 0.750(5) 1 d D U P B 1
C1SA C 0.2074(3) 0.50346(15) 0.74745(11) 0.0350(6) Uani 0.750(5) 1 d D U P B 1
H1SA H 0.2777 0.4712 0.7398 0.042 Uiso 0.750(5) 1 calc R . P B 1
H1SB H 0.1501 0.4639 0.7598 0.042 Uiso 0.750(5) 1 calc R . P B 1
C2SA C 0.2569(9) 0.5626(3) 0.8016(2) 0.0470(10) Uani 0.750(5) 1 d D U P B 1
H2SA H 0.3179 0.6000 0.7910 0.071 Uiso 0.750(5) 1 calc GR . P B 1
H2SB H 0.2963 0.5307 0.8387 0.071 Uiso 0.750(5) 1 calc GR . P B 1
H2SC H 0.1884 0.5951 0.8096 0.071 Uiso 0.750(5) 1 calc GR . P B 1
C3SA C 0.0351(3) 0.60038(17) 0.69562(16) 0.0377(5) Uani 0.750(5) 1 d D U P B 1
H3SA H 0.0713 0.6461 0.7241 0.045 Uiso 0.750(5) 1 calc R . P B 1
H3SB H -0.0056 0.6253 0.6550 0.045 Uiso 0.750(5) 1 calc R . P B 1
C4SA C -0.0621(4) 0.5577(3) 0.7210(2) 0.0701(11) Uani 0.750(5) 1 d D U P B 1
H4SA H -0.0958 0.5105 0.6944 0.105 Uiso 0.750(5) 1 calc GR . P B 1
H4SB H -0.1289 0.5968 0.7218 0.105 Uiso 0.750(5) 1 calc GR . P B 1
H4SC H -0.0248 0.5380 0.7632 0.105 Uiso 0.750(5) 1 calc GR . P B 1
C5SA C 0.0911(4) 0.47418(16) 0.64184(12) 0.0489(8) Uani 0.750(5) 1 d D U P B 1
H5SA H 0.1618 0.4392 0.6382 0.059 Uiso 0.750(5) 1 calc R . P B 1
H5SB H 0.0351 0.4394 0.6595 0.059 Uiso 0.750(5) 1 calc R . P B 1
C6SA C 0.0221(6) 0.5018(3) 0.57750(16) 0.084(3) Uani 0.750(5) 1 d D U P B 1
H6SA H -0.0115 0.4533 0.5525 0.126 Uiso 0.750(5) 1 calc GR . P B 1
H6SB H 0.0789 0.5314 0.5578 0.126 Uiso 0.750(5) 1 calc GR . P B 1
H6SC H -0.0460 0.5387 0.5806 0.126 Uiso 0.750(5) 1 calc GR . P B 1
C7SA C 0.2267(3) 0.60120(17) 0.66354(15) 0.0401(6) Uani 0.750(5) 1 d D U P B 1
H7SA H 0.2557 0.6452 0.6948 0.048 Uiso 0.750(5) 1 calc R . P B 1
H7SB H 0.1794 0.6283 0.6250 0.048 Uiso 0.750(5) 1 calc R . P B 1
C8SA C 0.3397(4) 0.5589(3) 0.65015(19) 0.0603(10) Uani 0.750(5) 1 d D U P B 1
H8SA H 0.3129 0.5204 0.6153 0.091 Uiso 0.750(5) 1 calc GR . P B 1
H8SB H 0.3843 0.5284 0.6870 0.091 Uiso 0.750(5) 1 calc GR . P B 1
H8SC H 0.3945 0.6009 0.6395 0.091 Uiso 0.750(5) 1 calc GR . P B 1
N1SB N 0.1020(6) 0.5440(3) 0.6879(3) 0.0305(4) Uani 0.250(5) 1 d D . P B 2
C1SB C 0.1594(8) 0.5055(5) 0.7510(3) 0.0350(6) Uani 0.250(5) 1 d D . P B 2
H1SC H 0.1956 0.4513 0.7443 0.042 Uiso 0.250(5) 1 calc R . P B 2
H1SD H 0.0928 0.4949 0.7722 0.042 Uiso 0.250(5) 1 calc R . P B 2
C2SB C 0.260(3) 0.5575(10) 0.7938(7) 0.0470(10) Uani 0.250(5) 1 d D . P B 2
H2SD H 0.3307 0.5631 0.7755 0.071 Uiso 0.250(5) 1 calc GR . P B 2
H2SE H 0.2863 0.5303 0.8343 0.071 Uiso 0.250(5) 1 calc GR . P B 2
H2SF H 0.2266 0.6125 0.7990 0.071 Uiso 0.250(5) 1 calc GR . P B 2
C3SB C 0.0131(7) 0.6140(4) 0.6927(5) 0.0377(5) Uani 0.250(5) 1 d D . P B 2
H3SC H 0.0592 0.6566 0.7213 0.045 Uiso 0.250(5) 1 calc R . P B 2
H3SD H -0.0159 0.6400 0.6513 0.045 Uiso 0.250(5) 1 calc R . P B 2
C4SB C -0.0985(11) 0.5884(8) 0.7150(8) 0.0701(11) Uani 0.250(5) 1 d D . P B 2
H4SD H -0.1411 0.5428 0.6892 0.105 Uiso 0.250(5) 1 calc GR . P B 2
H4SE H -0.1550 0.6355 0.7120 0.105 Uiso 0.250(5) 1 calc GR . P B 2
H4SF H -0.0718 0.5701 0.7583 0.105 Uiso 0.250(5) 1 calc GR . P B 2
C5SB C 0.0348(10) 0.4736(4) 0.6474(3) 0.0489(8) Uani 0.250(5) 1 d D . P B 2
H5SC H 0.0959 0.4300 0.6450 0.059 Uiso 0.250(5) 1 calc R . P B 2
H5SD H -0.0263 0.4491 0.6677 0.059 Uiso 0.250(5) 1 calc R . P B 2
C6SB C -0.032(2) 0.4990(8) 0.5821(5) 0.084(3) Uani 0.250(5) 1 d D . P B 2
H6SD H -0.0644 0.4497 0.5578 0.126 Uiso 0.250(5) 1 calc GR . P B 2
H6SE H 0.0266 0.5274 0.5625 0.126 Uiso 0.250(5) 1 calc GR . P B 2
H6SF H -0.0999 0.5365 0.5836 0.126 Uiso 0.250(5) 1 calc GR . P B 2
C7SB C 0.2005(7) 0.5832(4) 0.6612(4) 0.0401(6) Uani 0.250(5) 1 d D . P B 2
H7SC H 0.2423 0.6270 0.6901 0.048 Uiso 0.250(5) 1 calc R . P B 2
H7SD H 0.1594 0.6104 0.6215 0.048 Uiso 0.250(5) 1 calc R . P B 2
C8SB C 0.2989(10) 0.5242(7) 0.6494(6) 0.0603(10) Uani 0.250(5) 1 d D . P B 2
H8SD H 0.3188 0.5390 0.6102 0.091 Uiso 0.250(5) 1 calc GR . P B 2
H8SE H 0.2674 0.4673 0.6468 0.091 Uiso 0.250(5) 1 calc GR . P B 2
H8SF H 0.3737 0.5284 0.6835 0.091 Uiso 0.250(5) 1 calc GR . P B 2
N2S N 0.71507(12) 0.49533(9) 0.90439(7) 0.0303(3) Uani 1 1 d . . . . .
C9S C 0.81037(18) 0.49753(13) 0.96645(9) 0.0411(4) Uani 1 1 d . . . . .
H9SA H 0.8102 0.4430 0.9868 0.049 Uiso 1 1 calc R . . . .
H9SB H 0.8932 0.5052 0.9586 0.049 Uiso 1 1 calc R . . . .
C10S C 0.7915(2) 0.56416(17) 1.01107(11) 0.0609(6) Uani 1 1 d . . . . .
H10D H 0.8041 0.6187 0.9943 0.091 Uiso 1 1 calc GR . . . .
H10E H 0.8511 0.5564 1.0513 0.091 Uiso 1 1 calc GR . . . .
H10F H 0.7071 0.5605 1.0165 0.091 Uiso 1 1 calc GR . . . .
C11S C 0.72513(17) 0.57568(11) 0.86983(9) 0.0368(4) Uani 1 1 d . . . . .
H11A H 0.7055 0.6225 0.8945 0.044 Uiso 1 1 calc R . . . .
H11B H 0.8121 0.5824 0.8675 0.044 Uiso 1 1 calc R . . . .
C12S C 0.6423(2) 0.58132(13) 0.80489(10) 0.0479(5) Uani 1 1 d . . . . .
H12A H 0.6571 0.5336 0.7805 0.072 Uiso 1 1 calc GR . . . .
H12B H 0.6605 0.6325 0.7851 0.072 Uiso 1 1 calc GR . . . .
H12C H 0.5555 0.5816 0.8069 0.072 Uiso 1 1 calc GR . . . .
C13S C 0.74042(17) 0.42000(11) 0.86805(9) 0.0353(4) Uani 1 1 d . . . . .
H13A H 0.7378 0.3698 0.8932 0.042 Uiso 1 1 calc R . . . .
H13B H 0.6730 0.4152 0.8297 0.042 Uiso 1 1 calc R . . . .
C14S C 0.8629(2) 0.42166(15) 0.85036(12) 0.0542(6) Uani 1 1 d . . . . .
H14A H 0.8658 0.4702 0.8243 0.081 Uiso 1 1 calc GR . . . .
H14B H 0.8714 0.3712 0.8273 0.081 Uiso 1 1 calc GR . . . .
H14C H 0.9307 0.4247 0.8880 0.081 Uiso 1 1 calc GR . . . .
C15S C 0.58392(17) 0.48733(12) 0.91139(11) 0.0422(4) Uani 1 1 d . . . . .
H15A H 0.5274 0.4803 0.8697 0.051 Uiso 1 1 calc R . . . .
H15B H 0.5610 0.5396 0.9290 0.051 Uiso 1 1 calc R . . . .
C16S C 0.5635(2) 0.41576(15) 0.95235(13) 0.0581(6) Uani 1 1 d . . . . .
H16A H 0.5883 0.3638 0.9362 0.087 Uiso 1 1 calc GR . . . .
H16B H 0.4757 0.4129 0.9523 0.087 Uiso 1 1 calc GR . . . .
H16C H 0.6133 0.4246 0.9949 0.087 Uiso 1 1 calc GR . . . .

loop_
_atom_site_aniso_label
_atom_site_aniso_U_11
_atom_site_aniso_U_22
_atom_site_aniso_U_33
_atom_site_aniso_U_23
_atom_site_aniso_U_13
_atom_site_aniso_U_12
Co1 0.02321(10) 0.02557(10) 0.02226(10) -0.00244(7) 0.00774(7) 0.00019(7)
O1 0.0329(6) 0.0370(6) 0.0376(7) -0.0108(5) 0.0084(5) -0.0093(5)
O2 0.0470(8) 0.0740(10) 0.0233(6) 0.0018(6) 0.0095(6) -0.0103(7)
N1 0.0212(6) 0.0261(6) 0.0222(6) -0.0012(4) 0.0063(5) -0.0002(4)
N2 0.0226(6) 0.0252(6) 0.0237(6) -0.0034(5) 0.0068(5) -0.0015(5)
N3 0.0283(6) 0.0308(6) 0.0225(6) 0.0005(5) 0.0087(5) -0.0022(5)
N4 0.0417(10) 0.0686(13) 0.0632(13) -0.0174(10) 0.0008(9) 0.0062(9)
C1 0.0245(7) 0.0202(6) 0.0227(7) 0.0009(5) 0.0076(5) 0.0025(5)
C2 0.0271(7) 0.0371(8) 0.0273(8) 0.0037(6) 0.0103(6) 0.0009(6)
C3 0.0375(9) 0.0391(9) 0.0272(8) 0.0059(7) 0.0167(7) 0.0066(7)
C4 0.0424(9) 0.0289(7) 0.0210(7) 0.0012(6) 0.0093(6) 0.0048(6)
C5 0.0310(7) 0.0230(6) 0.0241(7) -0.0004(5) 0.0044(6) 0.0010(6)
C6 0.0261(7) 0.0174(6) 0.0235(7) 0.0004(5) 0.0074(5) 0.0017(5)
C7 0.0237(7) 0.0263(7) 0.0291(8) -0.0001(6) 0.0061(6) -0.0002(5)
C8 0.0258(7) 0.0364(8) 0.0389(9) -0.0056(7) 0.0128(7) -0.0042(6)
C9 0.089(2) 0.0479(13) 0.106(2) -0.0087(13) 0.0727(18) -0.0175(13)
C10 0.0501(13) 0.0787(17) 0.083(2) 0.0089(15) 0.0316(13) 0.0263(13)
C11 0.0244(7) 0.0199(6) 0.0229(7) -0.0015(5) 0.0049(5) -0.0019(5)
C12 0.0245(7) 0.0441(9) 0.0268(8) -0.0026(7) 0.0077(6) -0.0023(6)
C13 0.0244(8) 0.0471(10) 0.0363(9) -0.0056(8) 0.0046(7) -0.0003(7)
C14 0.0276(8) 0.0388(9) 0.0312(8) -0.0032(7) -0.0010(6) 0.0023(7)
C15 0.0339(8) 0.0314(8) 0.0241(7) 0.0002(6) 0.0042(6) 0.0026(6)
C16 0.0276(7) 0.0204(6) 0.0243(7) -0.0004(5) 0.0065(6) 0.0004(5)
C17 0.0371(9) 0.0354(8) 0.0269(8) 0.0014(6) 0.0107(7) -0.0060(7)
C18 0.0421(10) 0.0542(11) 0.0329(9) -0.0025(8) 0.0166(8) -0.0182(8)
C19A 0.085(2) 0.0567(16) 0.097(4) -0.0027(18) 0.036(3) -0.0344(15)
C19B 0.085(2) 0.0567(16) 0.097(4) -0.0027(18) 0.036(3) -0.0344(15)
C20 0.0498(14) 0.117(2) 0.089(2) -0.0441(19) 0.0388(15) -0.0290(15)
C21 0.0293(8) 0.0416(9) 0.0249(8) -0.0075(6) 0.0041(6) -0.0077(7)
N1SA 0.0417(13) 0.0190(6) 0.0306(7) 0.0019(5) 0.0083(8) 0.0007(7)
C1SA 0.0470(17) 0.0248(8) 0.0322(9) 0.0034(7) 0.0079(11) 0.0011(11)
C2SA 0.0587(13) 0.0404(13) 0.0361(15) -0.0066(11) 0.0007(15) 0.0018(11)
C3SA 0.0356(12) 0.0333(11) 0.0426(11) -0.0001(9) 0.0068(10) -0.0006(9)
C4SA 0.049(2) 0.088(3) 0.077(2) 0.010(2) 0.024(2) -0.0096(18)
C5SA 0.084(2) 0.0242(8) 0.0338(11) -0.0023(7) 0.0062(13) -0.0024(13)
C6SA 0.158(6) 0.0367(12) 0.0353(13) -0.0030(10) -0.015(2) -0.005(2)
C7SA 0.0480(15) 0.0287(12) 0.0475(12) 0.0109(10) 0.0191(11) 0.0061(10)
C8SA 0.063(2) 0.057(2) 0.0692(19) 0.0118(19) 0.0318(18) 0.0196(17)
N1SB 0.0417(13) 0.0190(6) 0.0306(7) 0.0019(5) 0.0083(8) 0.0007(7)
C1SB 0.0470(17) 0.0248(8) 0.0322(9) 0.0034(7) 0.0079(11) 0.0011(11)
C2SB 0.0587(13) 0.0404(13) 0.0361(15) -0.0066(11) 0.0007(15) 0.0018(11)
C3SB 0.0356(12) 0.0333(11) 0.0426(11) -0.0001(9) 0.0068(10) -0.0006(9)
C4SB 0.049(2) 0.088(3) 0.077(2) 0.010(2) 0.024(2) -0.0096(18)
C5SB 0.084(2) 0.0242(8) 0.0338(11) -0.0023(7) 0.0062(13) -0.0024(13)
C6SB 0.158(6) 0.0367(12) 0.0353(13) -0.0030(10) -0.015(2) -0.005(2)
C7SB 0.0480(15) 0.0287(12) 0.0475(12) 0.0109(10) 0.0191(11) 0.0061(10)
C8SB 0.063(2) 0.057(2) 0.0692(19) 0.0118(19) 0.0318(18) 0.0196(17)
N2S 0.0230(6) 0.0293(6) 0.0367(7) -0.0001(5) 0.0038(5) 0.0017(5)
C9S 0.0345(9) 0.0477(10) 0.0365(9) -0.0012(8) 0.0003(7) 0.0054(8)
C10S 0.0627(15) 0.0641(15) 0.0474(13) -0.0175(11) -0.0024(11) 0.0106(12)
C11S 0.0315(8) 0.0297(8) 0.0455(10) 0.0025(7) 0.0029(7) -0.0040(6)
C12S 0.0518(12) 0.0359(9) 0.0480(12) 0.0071(8) -0.0029(9) -0.0044(8)
C13S 0.0343(8) 0.0306(8) 0.0402(10) -0.0031(7) 0.0078(7) 0.0048(7)
C14S 0.0533(13) 0.0526(12) 0.0647(15) -0.0020(11) 0.0301(11) 0.0082(10)
C15S 0.0275(8) 0.0399(10) 0.0613(13) 0.0000(9) 0.0150(8) 0.0015(7)
C16S 0.0556(13) 0.0554(13) 0.0737(16) 0.0047(12) 0.0359(13) -0.0054(11)

loop_
_atom_type_symbol
_atom_type_description
_atom_type_scat_dispersion_real
_atom_type_scat_dispersion_imag
_atom_type_scat_source
C C 0.0033 0.0016 'International Tables Vol C Tables 4.2.6.8 and 6.1.1.4'
H H 0.0000 0.0000 'International Tables Vol C Tables 4.2.6.8 and 6.1.1.4'
Co Co 0.3494 0.9721 'International Tables Vol C Tables 4.2.6.8 and 6.1.1.4'
N N 0.0061 0.0033 'International Tables Vol C Tables 4.2.6.8 and 6.1.1.4'
O O 0.0106 0.0060 'International Tables Vol C Tables 4.2.6.8 and 6.1.1.4'

loop_
_geom_angle_atom_site_label_1
_geom_angle_atom_site_label_2
_geom_angle_atom_site_label_3
_geom_angle
N1 Co1 N2 82.35(6)
N1 Co1 N3 83.13(6)
N1 Co1 C21 134.86(6)
N2 Co1 C21 109.30(6)
N3 Co1 N2 139.18(6)
N3 Co1 C21 107.97(6)
C1 N1 Co1 114.82(10)
C11 N1 Co1 114.65(10)
C11 N1 C1 129.08(13)
C6 N2 Co1 110.77(10)
C7 N2 Co1 127.02(11)
C7 N2 C6 120.75(13)
C16 N3 Co1 110.88(10)
C17 N3 Co1 125.35(12)
C17 N3 C16 122.97(14)
N1 C1 C2 129.05(14)
N1 C1 C6 113.69(13)
C2 C1 C6 117.24(14)
C1 C2 H2 119.2
C3 C2 C1 121.67(16)
C3 C2 H2 119.2
C2 C3 H3 119.8
C4 C3 C2 120.48(15)
C4 C3 H3 119.8
C3 C4 H4 120.3
C3 C4 C5 119.43(15)
C5 C4 H4 120.3
C4 C5 H5 119.4
C6 C5 C4 121.18(15)
C6 C5 H5 119.4
N2 C6 C1 115.35(13)
C5 C6 N2 124.65(14)
C5 C6 C1 119.95(14)
O1 C7 N2 126.44(15)
O1 C7 C8 118.87(14)
N2 C7 C8 114.69(14)
C7 C8 H8 108.2
C9 C8 C7 112.09(15)
C9 C8 H8 108.2
C9 C8 C10 112.5(2)
C10 C8 C7 107.39(17)
C10 C8 H8 108.2
C8 C9 H9A 109.5
C8 C9 H9B 109.5
C8 C9 H9C 109.5
H9A C9 H9B 109.5
H9A C9 H9C 109.5
H9B C9 H9C 109.5
C8 C10 H10A 109.5
C8 C10 H10B 109.5
C8 C10 H10C 109.5
H10A C10 H10B 109.5
H10A C10 H10C 109.5
H10B C10 H10C 109.5
N1 C11 C12 127.97(14)
N1 C11 C16 114.25(13)
C12 C11 C16 117.73(14)
C11 C12 H12 119.0
C13 C12 C11 121.94(16)
C13 C12 H12 119.0
C12 C13 H13 120.0
C14 C13 C12 120.10(16)
C14 C13 H13 120.0
C13 C14 H14 120.1
C13 C14 C15 119.80(15)
C15 C14 H14 120.1
C14 C15 H15 119.3
C14 C15 C16 121.48(16)
C16 C15 H15 119.3
N3 C16 C11 114.91(13)
C15 C16 N3 126.17(14)
C15 C16 C11 118.77(14)
O2 C17 N3 127.44(16)
O2 C17 C18 118.09(16)
N3 C17 C18 114.44(15)
C17 C18 H18 100.1
C17 C18 H18A 109.1
C19A C18 C17 109.0(9)
C19A C18 H18 100.1
C19B C18 C17 108.1(2)
C19B C18 H18A 109.1
C20 C18 C17 112.29(17)
C20 C18 H18 100.1
C20 C18 H18A 109.1
C20 C18 C19A 129.5(9)
C20 C18 C19B 109.2(3)
C18 C19A H19A 109.5
C18 C19A H19B 109.5
C18 C19A H19C 109.5
H19A C19A H19B 109.5
H19A C19A H19C 109.5
H19B C19A H19C 109.5
C18 C19B H19D 109.5
C18 C19B H19E 109.5
C18 C19B H19F 109.5
H19D C19B H19E 109.5
H19D C19B H19F 109.5
H19E C19B H19F 109.5
C18 C20 H20A 109.5
C18 C20 H20B 109.5
C18 C20 H20C 109.5
H20A C20 H20B 109.5
H20A C20 H20C 109.5
H20B C20 H20C 109.5
N4 C21 Co1 179.5(2)
C1SA N1SA C3SA 111.89(17)
C1SA N1SA C5SA 105.76(15)
C3SA N1SA C5SA 111.3(2)
C7SA N1SA C1SA 110.55(19)
C7SA N1SA C3SA 105.28(14)
C7SA N1SA C5SA 112.15(19)
N1SA C1SA H1SA 108.5
N1SA C1SA H1SB 108.5
N1SA C1SA C2SA 115.1(2)
H1SA C1SA H1SB 107.5
C2SA C1SA H1SA 108.5
C2SA C1SA H1SB 108.5
C1SA C2SA H2SA 109.5
C1SA C2SA H2SB 109.5
C1SA C2SA H2SC 109.5
H2SA C2SA H2SB 109.5
H2SA C2SA H2SC 109.5
H2SB C2SA H2SC 109.5
N1SA C3SA H3SA 108.5
N1SA C3SA H3SB 108.5
H3SA C3SA H3SB 107.5
C4SA C3SA N1SA 115.0(2)
C4SA C3SA H3SA 108.5
C4SA C3SA H3SB 108.5
C3SA C4SA H4SA 109.5
C3SA C4SA H4SB 109.5
C3SA C4SA H4SC 109.5
H4SA C4SA H4SB 109.5
H4SA C4SA H4SC 109.5
H4SB C4SA H4SC 109.5
N1SA C5SA H5SA 108.6
N1SA C5SA H5SB 108.6
H5SA C5SA H5SB 107.6
C6SA C5SA N1SA 114.59(19)
C6SA C5SA H5SA 108.6
C6SA C5SA H5SB 108.6
C5SA C6SA H6SA 109.5
C5SA C6SA H6SB 109.5
C5SA C6SA H6SC 109.5
H6SA C6SA H6SB 109.5
H6SA C6SA H6SC 109.5
H6SB C6SA H6SC 109.5
N1SA C7SA H7SA 108.5
N1SA C7SA H7SB 108.5
N1SA C7SA C8SA 115.3(2)
H7SA C7SA H7SB 107.5
C8SA C7SA H7SA 108.5
C8SA C7SA H7SB 108.5
C7SA C8SA H8SA 109.5
C7SA C8SA H8SB 109.5
C7SA C8SA H8SC 109.5
H8SA C8SA H8SB 109.5
H8SA C8SA H8SC 109.5
H8SB C8SA H8SC 109.5
C1SB N1SB C3SB 111.8(2)
C1SB N1SB C5SB 105.74(19)
C3SB N1SB C5SB 111.2(2)
C7SB N1SB C1SB 110.7(2)
C7SB N1SB C3SB 105.31(18)
C7SB N1SB C5SB 112.2(2)
N1SB C1SB H1SC 108.5
N1SB C1SB H1SD 108.5
N1SB C1SB C2SB 115.1(3)
H1SC C1SB H1SD 107.5
C2SB C1SB H1SC 108.5
C2SB C1SB H1SD 108.5
C1SB C2SB H2SD 109.5
C1SB C2SB H2SE 109.5
C1SB C2SB H2SF 109.5
H2SD C2SB H2SE 109.5
H2SD C2SB H2SF 109.5
H2SE C2SB H2SF 109.5
N1SB C3SB H3SC 108.5
N1SB C3SB H3SD 108.5
H3SC C3SB H3SD 107.5
C4SB C3SB N1SB 115.0(3)
C4SB C3SB H3SC 108.5
C4SB C3SB H3SD 108.5
C3SB C4SB H4SD 109.5
C3SB C4SB H4SE 109.5
C3SB C4SB H4SF 109.5
H4SD C4SB H4SE 109.5
H4SD C4SB H4SF 109.5
H4SE C4SB H4SF 109.5
N1SB C5SB H5SC 108.6
N1SB C5SB H5SD 108.6
H5SC C5SB H5SD 107.6
C6SB C5SB N1SB 114.5(3)
C6SB C5SB H5SC 108.6
C6SB C5SB H5SD 108.6
C5SB C6SB H6SD 109.5
C5SB C6SB H6SE 109.5
C5SB C6SB H6SF 109.5
H6SD C6SB H6SE 109.5
H6SD C6SB H6SF 109.5
H6SE C6SB H6SF 109.5
N1SB C7SB H7SC 108.4
N1SB C7SB H7SD 108.4
N1SB C7SB C8SB 115.5(3)
H7SC C7SB H7SD 107.5
C8SB C7SB H7SC 108.4
C8SB C7SB H7SD 108.4
C7SB C8SB H8SD 109.5
C7SB C8SB H8SE 109.5
C7SB C8SB H8SF 109.5
H8SD C8SB H8SE 109.5
H8SD C8SB H8SF 109.5
H8SE C8SB H8SF 109.5
C9S N2S C11S 108.38(14)
C9S N2S C13S 108.67(13)
C13S N2S C11S 111.39(14)
C15S N2S C9S 112.57(16)
C15S N2S C11S 108.56(13)
C15S N2S C13S 107.31(14)
N2S C9S H9SA 108.4
N2S C9S H9SB 108.4
H9SA C9S H9SB 107.4
C10S C9S N2S 115.62(16)
C10S C9S H9SA 108.4
C10S C9S H9SB 108.4
C9S C10S H10D 109.5
C9S C10S H10E 109.5
C9S C10S H10F 109.5
H10D C10S H10E 109.5
H10D C10S H10F 109.5
H10E C10S H10F 109.5
N2S C11S H11A 108.4
N2S C11S H11B 108.4
H11A C11S H11B 107.5
C12S C11S N2S 115.37(15)
C12S C11S H11A 108.4
C12S C11S H11B 108.4
C11S C12S H12A 109.5
C11S C12S H12B 109.5
C11S C12S H12C 109.5
H12A C12S H12B 109.5
H12A C12S H12C 109.5
H12B C12S H12C 109.5
N2S C13S H13A 108.5
N2S C13S H13B 108.5
H13A C13S H13B 107.5
C14S C13S N2S 114.96(16)
C14S C13S H13A 108.5
C14S C13S H13B 108.5
C13S C14S H14A 109.5
C13S C14S H14B 109.5
C13S C14S H14C 109.5
H14A C14S H14B 109.5
H14A C14S H14C 109.5
H14B C14S H14C 109.5
N2S C15S H15A 108.6
N2S C15S H15B 108.6
N2S C15S C16S 114.73(16)
H15A C15S H15B 107.6
C16S C15S H15A 108.6
C16S C15S H15B 108.6
C15S C16S H16A 109.5
C15S C16S H16B 109.5
C15S C16S H16C 109.5
H16A C16S H16B 109.5
H16A C16S H16C 109.5
H16B C16S H16C 109.5

loop_
_geom_bond_atom_site_label_1
_geom_bond_atom_site_label_2
_geom_bond_distance
Co1 N1 1.9503(14)
Co1 N2 2.0100(14)
Co1 N3 1.9973(15)
Co1 C21 2.088(2)
O1 C7 1.248(2)
O2 C17 1.244(2)
N1 C1 1.390(2)
N1 C11 1.3844(19)
N2 C6 1.4211(19)
N2 C7 1.351(2)
N3 C16 1.419(2)
N3 C17 1.356(2)
N4 C21 1.073(3)
C1 C2 1.407(2)
C1 C6 1.441(2)
C2 H2 0.9500
C2 C3 1.398(2)
C3 H3 0.9500
C3 C4 1.386(3)
C4 H4 0.9950
C4 C5 1.398(2)
C5 H5 0.9950
C5 C6 1.396(2)
C7 C8 1.532(2)
C8 H8 1.0000
C8 C9 1.508(3)
C8 C10 1.526(3)
C9 H9A 0.9800
C9 H9B 0.9800
C9 H9C 0.9800
C10 H10A 0.9800
C10 H10B 0.9800
C10 H10C 0.9800
C11 C12 1.402(2)
C11 C16 1.449(2)
C12 H12 0.9900
C12 C13 1.394(2)
C13 H13 0.9900
C13 C14 1.383(3)
C14 H14 0.9900
C14 C15 1.398(3)
C15 H15 0.9900
C15 C16 1.400(2)
C17 C18 1.536(3)
C18 H18 1.0000
C18 H18A 1.0000
C18 C19A 1.530(5)
C18 C19B 1.531(4)
C18 C20 1.513(3)
C19A H19A 0.9800
C19A H19B 0.9800
C19A H19C 0.9800
C19B H19D 0.9800
C19B H19E 0.9800
C19B H19F 0.9800
C20 H20A 0.9800
C20 H20B 0.9800
C20 H20C 0.9800
N1SA C1SA 1.521(3)
N1SA C3SA 1.524(3)
N1SA C5SA 1.526(3)
N1SA C7SA 1.514(3)
C1SA H1SA 0.9900
C1SA H1SB 0.9900
C1SA C2SA 1.528(4)
C2SA H2SA 0.9800
C2SA H2SB 0.9800
C2SA H2SC 0.9800
C3SA H3SA 0.9900
C3SA H3SB 0.9900
C3SA C4SA 1.508(3)
C4SA H4SA 0.9800
C4SA H4SB 0.9800
C4SA H4SC 0.9800
C5SA H5SA 0.9900
C5SA H5SB 0.9900
C5SA C6SA 1.513(3)
C6SA H6SA 0.9800
C6SA H6SB 0.9800
C6SA H6SC 0.9800
C7SA H7SA 0.9900
C7SA H7SB 0.9900
C7SA C8SA 1.526(3)
C8SA H8SA 0.9800
C8SA H8SB 0.9800
C8SA H8SC 0.9800
N1SB C1SB 1.521(3)
N1SB C3SB 1.524(3)
N1SB C5SB 1.527(3)
N1SB C7SB 1.512(3)
C1SB H1SC 0.9900
C1SB H1SD 0.9900
C1SB C2SB 1.528(5)
C2SB H2SD 0.9800
C2SB H2SE 0.9800
C2SB H2SF 0.9800
C3SB H3SC 0.9900
C3SB H3SD 0.9900
C3SB C4SB 1.508(4)
C4SB H4SD 0.9800
C4SB H4SE 0.9800
C4SB H4SF 0.9800
C5SB H5SC 0.9900
C5SB H5SD 0.9900
C5SB C6SB 1.514(4)
C6SB H6SD 0.9800
C6SB H6SE 0.9800
C6SB H6SF 0.9800
C7SB H7SC 0.9900
C7SB H7SD 0.9900
C7SB C8SB 1.526(4)
C8SB H8SD 0.9800
C8SB H8SE 0.9800
C8SB H8SF 0.9800
N2S C9S 1.518(2)
N2S C11S 1.526(2)
N2S C13S 1.525(2)
N2S C15S 1.514(2)
C9S H9SA 0.9900
C9S H9SB 0.9900
C9S C10S 1.514(3)
C10S H10D 0.9800
C10S H10E 0.9800
C10S H10F 0.9800
C11S H11A 0.9900
C11S H11B 0.9900
C11S C12S 1.511(3)
C12S H12A 0.9800
C12S H12B 0.9800
C12S H12C 0.9800
C13S H13A 0.9900
C13S H13B 0.9900
C13S C14S 1.512(3)
C14S H14A 0.9800
C14S H14B 0.9800
C14S H14C 0.9800
C15S H15A 0.9900
C15S H15B 0.9900
C15S C16S 1.524(3)
C16S H16A 0.9800
C16S H16B 0.9800
C16S H16C 0.9800

loop_
_geom_torsion_atom_site_label_1
_geom_torsion_atom_site_label_2
_geom_torsion_atom_site_label_3
_geom_torsion_atom_site_label_4
_geom_torsion
Co1 N1 C1 C2 -165.40(13)
Co1 N1 C1 C6 12.60(15)
Co1 N1 C11 C12 177.64(13)
Co1 N1 C11 C16 -5.20(15)
Co1 N2 C6 C1 -12.23(15)
Co1 N2 C6 C5 165.39(11)
Co1 N2 C7 O1 155.71(13)
Co1 N2 C7 C8 -24.53(19)
Co1 N3 C16 C11 14.34(16)
Co1 N3 C16 C15 -170.15(13)
Co1 N3 C17 O2 156.81(16)
Co1 N3 C17 C18 -25.2(2)
O1 C7 C8 C9 -36.0(3)
O1 C7 C8 C10 88.0(2)
O2 C17 C18 C19A 100.8(13)
O2 C17 C18 C19B 71.1(4)
O2 C17 C18 C20 -49.4(3)
N1 C1 C2 C3 179.05(15)
N1 C1 C6 N2 0.26(18)
N1 C1 C6 C5 -177.49(13)
N1 C11 C12 C13 179.58(16)
N1 C11 C16 N3 -6.37(18)
N1 C11 C16 C15 177.77(13)
N2 C7 C8 C9 144.2(2)
N2 C7 C8 C10 -91.8(2)
N3 C17 C18 C19A -77.4(13)
N3 C17 C18 C19B -107.1(3)
N3 C17 C18 C20 132.4(2)
C1 N1 C11 C12 -17.0(3)
C1 N1 C11 C16 160.17(14)
C1 C2 C3 C4 -1.6(3)
C2 C1 C6 N2 178.50(13)
C2 C1 C6 C5 0.8(2)
C2 C3 C4 C5 0.2(2)
C3 C4 C5 C6 1.7(2)
C4 C5 C6 N2 -179.69(14)
C4 C5 C6 C1 -2.2(2)
C6 N2 C7 O1 -9.2(2)
C6 N2 C7 C8 170.51(13)
C6 C1 C2 C3 1.1(2)
C7 N2 C6 C1 154.96(13)
C7 N2 C6 C5 -27.4(2)
C11 N1 C1 C2 29.3(2)
C11 N1 C1 C6 -152.75(14)
C11 C12 C13 C14 1.3(3)
C12 C11 C16 N3 171.10(14)
C12 C11 C16 C15 -4.8(2)
C12 C13 C14 C15 -2.8(3)
C13 C14 C15 C16 0.4(3)
C14 C15 C16 N3 -171.93(16)
C14 C15 C16 C11 3.4(2)
C16 N3 C17 O2 -12.0(3)
C16 N3 C17 C18 165.98(15)
C16 C11 C12 C13 2.5(2)
C17 N3 C16 C11 -175.43(14)
C17 N3 C16 C15 0.1(2)
C1SA N1SA C3SA C4SA -58.0(3)
C1SA N1SA C5SA C6SA -178.9(3)
C1SA N1SA C7SA C8SA 60.0(3)
C3SA N1SA C1SA C2SA -54.5(5)
C3SA N1SA C5SA C6SA 59.3(4)
C3SA N1SA C7SA C8SA -179.0(3)
C5SA N1SA C1SA C2SA -175.9(5)
C5SA N1SA C3SA C4SA 60.1(3)
C5SA N1SA C7SA C8SA -57.8(3)
C7SA N1SA C1SA C2SA 62.5(5)
C7SA N1SA C3SA C4SA -178.2(3)
C7SA N1SA C5SA C6SA -58.3(4)
C1SB N1SB C3SB C4SB -63.1(10)
C1SB N1SB C5SB C6SB 179.0(14)
C1SB N1SB C7SB C8SB 61.4(9)
C3SB N1SB C1SB C2SB -74.7(17)
C3SB N1SB C5SB C6SB 57.4(14)
C3SB N1SB C7SB C8SB -177.6(8)
C5SB N1SB C1SB C2SB 164.0(17)
C5SB N1SB C3SB C4SB 54.8(10)
C5SB N1SB C7SB C8SB -56.4(9)
C7SB N1SB C1SB C2SB 42.3(17)
C7SB N1SB C3SB C4SB 176.6(10)
C7SB N1SB C5SB C6SB -60.3(14)
C9S N2S C11S C12S 175.97(17)
C9S N2S C13S C14S -64.3(2)
C9S N2S C15S C16S -52.4(2)
C11S N2S C9S C10S 64.3(2)
C11S N2S C13S C14S 55.0(2)
C11S N2S C15S C16S -172.42(18)
C13S N2S C9S C10S -174.50(19)
C13S N2S C11S C12S 56.5(2)
C13S N2S C15S C16S 67.1(2)
C15S N2S C9S C10S -55.8(2)
C15S N2S C11S C12S -61.5(2)
C15S N2S C13S C14S 173.69(17)
